data_4307299
loop_
_publ_author_name
'Wen-Hua Zhu'
'Zhe-Ming Wang'
'Song Gao'

_publ_section_title
;
Two 3D Porous Lanthanide-Fumarate-Oxalate Frameworks Exhibiting
Framework Dynamics and Luminescent Change upon Reversible De- and
Rehydration
;
_journal_name_full 'Inorganic Chemistry'
_journal_page_first 1337
_journal_page_last 1342
_journal_paper_doi 10.1021/ic061833e
_journal_volume 46
_journal_year 2007
_chemical_formula_sum 'C10 H20 O20 Tb2'
_chemical_formula_weight 778.10
_chemical_name_systematic
; 
 ? 
;
_space_group_IT_number 70
_symmetry_cell_setting orthorhombic
_symmetry_space_group_name_Hall '-F 2uv 2vw'
_symmetry_space_group_name_H-M 'F d d d :2'
_atom_sites_solution_hydrogens geom
_atom_sites_solution_primary direct
_atom_sites_solution_secondary difmap
_audit_creation_method SHELXL-97
_cell_angle_alpha 90.00
_cell_angle_beta 90.00
_cell_angle_gamma 90.00
_cell_formula_units_Z 8
_cell_length_a 9.6648(2)
_cell_length_b 15.4844(3)
_cell_length_c 27.1305(6)
_cell_measurement_reflns_used 10154
_cell_measurement_temperature 293(2)
_cell_measurement_theta_max 27.485
_cell_measurement_theta_min 3.395
_cell_volume 4060.18(15)
_computing_cell_refinement 'HKL Scalepack (Otwinowski & Minor, 1997)'
_computing_data_collection 'KappaCCD (Nonius B. V., 1998)'
_computing_data_reduction 'HKL Denzo (Otwinowski & Minor, 1997) & maXus (Mackay et al., 1998)'
_computing_molecular_graphics 'Bruker SHELXTL V5.1 (Sheldrick, 1998)'
_computing_publication_material 'SHELXL-97 (Sheldrick, 1997)'
_computing_structure_refinement 'SHELXL-97 (Sheldrick, 1997)'
_computing_structure_solution 'SHELXS-97 (Sheldrick, 1997)'
_diffrn_ambient_temperature 293(2)
_diffrn_detector_area_resol_mean 0.76
_diffrn_measured_fraction_theta_full 0.997
_diffrn_measured_fraction_theta_max 0.997
_diffrn_measurement_device_type 'NONIUS KappaCCD Diffractometer'
_diffrn_measurement_method CCD
_diffrn_radiation_monochromator graphite
_diffrn_radiation_source 'fine-focus sealed tube'
_diffrn_radiation_type MoK\a
_diffrn_radiation_wavelength 0.71073
_diffrn_reflns_av_R_equivalents 0.0734
_diffrn_reflns_av_sigmaI/netI 0.0256
_diffrn_reflns_limit_h_max 12
_diffrn_reflns_limit_h_min -12
_diffrn_reflns_limit_k_max 20
_diffrn_reflns_limit_k_min -19
_diffrn_reflns_limit_l_max 35
_diffrn_reflns_limit_l_min -35
_diffrn_reflns_number 17548
_diffrn_reflns_theta_full 27.47
_diffrn_reflns_theta_max 27.47
_diffrn_reflns_theta_min 4.48
_diffrn_standards_decay_% 0
_exptl_absorpt_coefficient_mu 7.010
_exptl_absorpt_correction_T_max 0.207
_exptl_absorpt_correction_T_min 0.119
_exptl_absorpt_correction_type multi-scan
_exptl_absorpt_process_details
;
multi-scan from symmetry-related measurements 
 Sortav (Blessing 1995, 1997)
;
_exptl_crystal_colour colorless
_exptl_crystal_density_diffrn 2.546
_exptl_crystal_density_method 'not measured'
_exptl_crystal_description block
_exptl_crystal_F_000 2960
_exptl_crystal_size_max 0.28
_exptl_crystal_size_mid 0.27
_exptl_crystal_size_min 0.25
_refine_diff_density_max 0.966
_refine_diff_density_min -0.899
_refine_diff_density_rms 0.124
_refine_ls_extinction_coef 0.00125(6)
_refine_ls_extinction_expression Fc^*^=kFc[1+0.001xFc^2^\l^3^/sin(2\q)]^-1/4^
_refine_ls_extinction_method SHELXL
_refine_ls_goodness_of_fit_ref 1.034
_refine_ls_hydrogen_treatment constraint
_refine_ls_matrix_type full
_refine_ls_number_parameters 82
_refine_ls_number_reflns 1167
_refine_ls_number_restraints 3
_refine_ls_restrained_S_all 1.035
_refine_ls_R_factor_all 0.0294
_refine_ls_R_factor_gt 0.0212
_refine_ls_shift/su_max 0.001
_refine_ls_shift/su_mean 0.000
_refine_ls_structure_factor_coef Fsqd
_refine_ls_weighting_details 'calc w=1/[\s^2^(Fo^2^)+(0.0365P)^2^+1.0348P] where P=(Fo^2^+2Fc^2^)/3'
_refine_ls_weighting_scheme calc
_refine_ls_wR_factor_gt 0.0542
_refine_ls_wR_factor_ref 0.0563
_reflns_number_gt 952
_reflns_number_total 1167
_reflns_threshold_expression >2sigma(I)
_cod_data_source_file ic061833esi20060926_054621_2.cif
_cod_data_source_block 2Tb
_cod_depositor_comments
;
The following automatic conversions were performed:
'_symmetry_cell_setting' value 'Orthorhombic' changed to 'orthorhombic'
according to '/home/saulius/struct/CIF-dictionaries/cif_core.dic'
dictionary named 'cif_core.dic' version 2.4.1 from 2010-06-29.

Automatic conversion script
Id: cif_fix_enum 1527 2010-12-29 10:47:43Z saulius 
;
_cod_original_sg_symbol_H-M 'F d d d'
_cod_database_code 4307299

loop_
_symmetry_equiv_pos_as_xyz
'x, y, z'
'-x+3/4, -y+3/4, z'
'-x+3/4, y, -z+3/4'
'x, -y+3/4, -z+3/4'
'x, y+1/2, z+1/2'
'-x+3/4, -y+5/4, z+1/2'
'-x+3/4, y+1/2, -z+5/4'
'x, -y+5/4, -z+5/4'
'x+1/2, y, z+1/2'
'-x+5/4, -y+3/4, z+1/2'
'-x+5/4, y, -z+5/4'
'x+1/2, -y+3/4, -z+5/4'
'x+1/2, y+1/2, z'
'-x+5/4, -y+5/4, z'
'-x+5/4, y+1/2, -z+3/4'
'x+1/2, -y+5/4, -z+3/4'
'-x, -y, -z'
'x-3/4, y-3/4, -z'
'x-3/4, -y, z-3/4'
'-x, y-3/4, z-3/4'
'-x, -y+1/2, -z+1/2'
'x-3/4, y-1/4, -z+1/2'
'x-3/4, -y+1/2, z-1/4'
'-x, y-1/4, z-1/4'
'-x+1/2, -y, -z+1/2'
'x-1/4, y-3/4, -z+1/2'
'x-1/4, -y, z-1/4'
'-x+1/2, y-3/4, z-1/4'
'-x+1/2, -y+1/2, -z'
'x-1/4, y-1/4, -z'
'x-1/4, -y+1/2, z-3/4'
'-x+1/2, y-1/4, z-3/4'

loop_
_atom_site_label
_atom_site_type_symbol
_atom_site_fract_x
_atom_site_fract_y
_atom_site_fract_z
_atom_site_U_iso_or_equiv
_atom_site_adp_type
_atom_site_occupancy
_atom_site_symmetry_multiplicity
_atom_site_calc_flag
_atom_site_refinement_flags
_atom_site_disorder_assembly
_atom_site_disorder_group
Tb1 Tb 0.6250 0.1250 0.509301(7) 0.02623(14) Uani 1 2 d S . .
O1 O 0.3676(3) 0.01829(15) 0.51672(9) 0.0339(6) Uani 1 1 d . . .
O2 O 0.3884(3) 0.15385(17) 0.53795(10) 0.0356(6) Uani 1 1 d . . .
O3 O 0.6153(2) 0.03892(15) 0.58409(8) 0.0280(5) Uani 1 1 d . . .
O4 O 0.4750(3) 0.12545(15) 0.43621(9) 0.0353(6) Uani 1 1 d D . .
O5 O 0.5545(5) 0.2017(3) 0.34718(18) 0.0986(13) Uani 1 1 d . . .
C1 C 0.3152(4) 0.0882(2) 0.52904(12) 0.0262(7) Uani 1 1 d . . .
C2 C 0.1610(4) 0.0896(3) 0.53206(17) 0.0410(9) Uani 1 1 d . . .
H2 H 0.1142 0.0372 0.5340 0.049 Uiso 1 1 calc R . .
C3 C 0.6250 0.0751(3) 0.6250 0.0231(9) Uani 1 2 d S . .
H41 H 0.494(5) 0.158(2) 0.4079(11) 0.072(11) Uiso 1 1 d D . .
H42 H 0.434(5) 0.0745(18) 0.4243(14) 0.072(11) Uiso 1 1 d D . .

loop_
_atom_site_aniso_label
_atom_site_aniso_U_11
_atom_site_aniso_U_22
_atom_site_aniso_U_33
_atom_site_aniso_U_23
_atom_site_aniso_U_13
_atom_site_aniso_U_12
Tb1 0.03367(19) 0.02423(17) 0.02079(17) 0.000 0.000 0.00719(9)
O1 0.0414(16) 0.0282(13) 0.0321(13) -0.0036(10) 0.0010(11) 0.0065(11)
O2 0.0346(15) 0.0302(13) 0.0419(14) -0.0025(12) 0.0006(12) -0.0036(11)
O3 0.0417(15) 0.0216(11) 0.0207(11) -0.0016(9) -0.0027(10) -0.0023(10)
O4 0.0437(16) 0.0326(13) 0.0297(13) 0.0025(10) -0.0035(12) -0.0063(12)
O5 0.096(3) 0.097(3) 0.103(3) 0.044(3) 0.013(3) -0.004(3)
C1 0.0256(17) 0.0273(17) 0.0256(17) -0.0007(14) 0.0014(14) 0.0019(14)
C2 0.034(2) 0.034(2) 0.055(3) -0.0022(19) 0.0058(19) -0.0010(16)
C3 0.022(2) 0.023(2) 0.025(2) 0.000 0.000(2) 0.000

loop_
_atom_type_symbol
_atom_type_description
_atom_type_scat_dispersion_real
_atom_type_scat_dispersion_imag
_atom_type_scat_source
C C 0.0033 0.0016 'International Tables Vol C Tables 4.2.6.8 and 6.1.1.4'
H H 0.0000 0.0000 'International Tables Vol C Tables 4.2.6.8 and 6.1.1.4'
O O 0.0106 0.0060 'International Tables Vol C Tables 4.2.6.8 and 6.1.1.4'
Tb Tb -0.1723 4.1537 'International Tables Vol C Tables 4.2.6.8 and 6.1.1.4'

loop_
_geom_angle_atom_site_label_1
_geom_angle_atom_site_label_2
_geom_angle_atom_site_label_3
_geom_angle
_geom_angle_site_symmetry_1
_geom_angle_site_symmetry_3
_geom_angle_publ_flag
O1 Tb1 O1 144.72(12) 17_656 18_666 ?
O1 Tb1 O3 74.44(8) 17_656 . ?
O1 Tb1 O3 140.76(8) 18_666 . ?
O1 Tb1 O3 140.76(8) 17_656 14_545 ?
O1 Tb1 O3 74.44(8) 18_666 14_545 ?
O3 Tb1 O3 66.73(11) . 14_545 ?
O1 Tb1 O2 83.92(9) 17_656 14_545 ?
O1 Tb1 O2 107.32(9) 18_666 14_545 ?
O3 Tb1 O2 70.83(8) . 14_545 ?
O3 Tb1 O2 78.45(8) 14_545 14_545 ?
O1 Tb1 O2 107.32(9) 17_656 . ?
O1 Tb1 O2 83.92(9) 18_666 . ?
O3 Tb1 O2 78.45(8) . . ?
O3 Tb1 O2 70.83(8) 14_545 . ?
O2 Tb1 O2 143.11(13) 14_545 . ?
O1 Tb1 O4 74.61(8) 17_656 14_545 ?
O1 Tb1 O4 77.07(8) 18_666 14_545 ?
O3 Tb1 O4 134.05(8) . 14_545 ?
O3 Tb1 O4 130.77(8) 14_545 14_545 ?
O2 Tb1 O4 72.87(9) 14_545 14_545 ?
O2 Tb1 O4 143.65(9) . 14_545 ?
O1 Tb1 O4 77.07(8) 17_656 . ?
O1 Tb1 O4 74.61(8) 18_666 . ?
O3 Tb1 O4 130.77(8) . . ?
O3 Tb1 O4 134.05(8) 14_545 . ?
O2 Tb1 O4 143.65(9) 14_545 . ?
O2 Tb1 O4 72.87(9) . . ?
O4 Tb1 O4 72.35(13) 14_545 . ?
C1 O1 Tb1 157.7(2) . 17_656 ?
C1 O2 Tb1 108.3(2) . . ?
C3 O3 Tb1 119.6(2) . . ?
Tb1 O4 H41 123(3) . . ?
Tb1 O4 H42 122(3) . . ?
H41 O4 H42 105(3) . . ?
O1 C1 O2 121.7(3) . . ?
O1 C1 C2 115.8(3) . . ?
O2 C1 C2 122.5(3) . . ?
C2 C2 C1 123.2(5) 14_445 . ?
C2 C2 H2 118.4 14_445 . ?
C1 C2 H2 118.4 . . ?
O3 C3 O3 126.6(4) . 11 ?
O3 C3 C3 116.7(2) . 14_545 ?
O3 C3 C3 116.7(2) 11 14_545 ?

loop_
_geom_bond_atom_site_label_1
_geom_bond_atom_site_label_2
_geom_bond_distance
_geom_bond_site_symmetry_2
_geom_bond_publ_flag
Tb1 O1 2.329(2) 17_656 ?
Tb1 O1 2.329(2) 18_666 ?
Tb1 O3 2.430(2) . ?
Tb1 O3 2.430(2) 14_545 ?
Tb1 O2 2.456(3) 14_545 ?
Tb1 O2 2.456(3) . ?
Tb1 O4 2.456(3) 14_545 ?
Tb1 O4 2.456(3) . ?
O1 C1 1.241(4) . ?
O1 Tb1 2.329(2) 17_656 ?
O2 C1 1.262(4) . ?
O3 C3 1.247(3) . ?
O4 H41 0.936(19) . ?
O4 H42 0.940(19) . ?
C1 C2 1.493(5) . ?
C2 C2 1.298(8) 14_445 ?
C2 H2 0.9300 . ?
C3 O3 1.247(3) 11 ?
C3 C3 1.545(9) 14_545 ?

loop_
_geom_hbond_atom_site_label_D
_geom_hbond_atom_site_label_H
_geom_hbond_atom_site_label_A
_geom_hbond_distance_DH
_geom_hbond_distance_HA
_geom_hbond_distance_DA
_geom_hbond_angle_DHA
_geom_hbond_site_symmetry_A
O4 H41 O5 0.936(19) 1.87(2) 2.796(5) 168(4) .
O4 H42 O3 0.940(19) 1.83(2) 2.746(3) 163(4) 17_656
